data_7018948
loop_
_publ_author_name
'Voloshin, Y. Z.'
'Belov, A. S.'
'Vologzhanina, A. V.'
'Aleksandrov, G. G.'
'Dolganov, A. V.'
'Novikov, V. V.'
'Varzatskii, O. A.'
'Bubnov, Y. N.'

_publ_section_title
;
 Synthesis, structure, properties and immobilization on a gold surface of
 the monoribbed-functionalized tris-dioximate cobalt(ii) clathrochelates
 and an electrocatalytic hydrogen production from H+ ions
;
_journal_issue 20
_journal_name_full 'Dalton Transactions'
_journal_page_first 6078
_journal_paper_doi 10.1039/c2dt12513g
_journal_volume 41
_journal_year 2012
_chemical_formula_moiety 'C38 H40 B2 Co F2 N8 O6, C H2 Cl2'
_chemical_formula_sum 'C39 H42 B2 Cl2 Co F2 N8 O6'
_chemical_formula_weight 908.26
_chemical_name_systematic
;
?
;
_space_group_IT_number 2
_symmetry_cell_setting triclinic
_symmetry_space_group_name_Hall '-P 1'
_symmetry_space_group_name_H-M 'P -1'
_atom_sites_solution_hydrogens geom
_atom_sites_solution_primary direct
_atom_sites_solution_secondary difmap
_audit_creation_method SHELXL-97
_cell_angle_alpha 83.991(7)
_cell_angle_beta 87.570(7)
_cell_angle_gamma 86.593(7)
_cell_formula_units_Z 2
_cell_length_a 10.555(4)
_cell_length_b 12.885(4)
_cell_length_c 15.480(5)
_cell_measurement_reflns_used 876
_cell_measurement_temperature 100(2)
_cell_measurement_theta_max 26.7
_cell_measurement_theta_min 2.44
_cell_volume 2088.6(12)
_computing_cell_refinement 'APEX2 (Bruker, 2005)'
_computing_data_collection 'APEX2 (Bruker, 2005)'
_computing_data_reduction 'APEX2 (Bruker, 2005)'
_computing_molecular_graphics 'SHELXTL ver. 5.1 (Sheldrick, 2008)'
_computing_publication_material 'SHELXTL ver. 5.1 (Sheldrick, 2008)'
_computing_structure_refinement 'SHELXTL ver. 5.1 (Sheldrick, 2008)'
_computing_structure_solution 'SHELXTL ver. 5.1 (Sheldrick, 2008)'
_diffrn_ambient_temperature 100(2)
_diffrn_measured_fraction_theta_full 0.996
_diffrn_measured_fraction_theta_max 0.996
_diffrn_measurement_device_type 'Bruker apex 2 ccd area detector'
_diffrn_measurement_method '\w scans'
_diffrn_radiation_monochromator graphite
_diffrn_radiation_source 'fine-focus sealed tube'
_diffrn_radiation_type MoK\a
_diffrn_radiation_wavelength 0.71073
_diffrn_reflns_av_R_equivalents 0.0000
_diffrn_reflns_av_sigmaI/netI 0.0401
_diffrn_reflns_limit_h_max 13
_diffrn_reflns_limit_h_min -12
_diffrn_reflns_limit_k_max 15
_diffrn_reflns_limit_k_min -15
_diffrn_reflns_limit_l_max 19
_diffrn_reflns_limit_l_min 0
_diffrn_reflns_number 8144
_diffrn_reflns_theta_full 26.00
_diffrn_reflns_theta_max 26.00
_diffrn_reflns_theta_min 1.32
_exptl_absorpt_coefficient_mu 0.604
_exptl_absorpt_correction_T_max 0.915
_exptl_absorpt_correction_T_min 0.750
_exptl_absorpt_correction_type multi-scan
_exptl_absorpt_process_details 'SADABS (Sheldrick, 1998)'
_exptl_crystal_colour black
_exptl_crystal_density_diffrn 1.444
_exptl_crystal_density_method 'not measured'
_exptl_crystal_description plate
_exptl_crystal_F_000 938
_exptl_crystal_size_max 0.550
_exptl_crystal_size_mid 0.400
_exptl_crystal_size_min 0.150
_refine_diff_density_max 1.265
_refine_diff_density_min -1.785
_refine_diff_density_rms 0.086
_refine_ls_extinction_method none
_refine_ls_goodness_of_fit_ref 1.006
_refine_ls_hydrogen_treatment constr
_refine_ls_matrix_type full
_refine_ls_number_parameters 549
_refine_ls_number_reflns 8145
_refine_ls_number_restraints 0
_refine_ls_restrained_S_all 1.006
_refine_ls_R_factor_all 0.0583
_refine_ls_R_factor_gt 0.0496
_refine_ls_shift/su_max 0.007
_refine_ls_shift/su_mean 0.001
_refine_ls_structure_factor_coef Fsqd
_refine_ls_weighting_details 'calc w=1/[\s^2^(Fo^2^)+(0.0100P)^2^+6.0000P] where P=(Fo^2^+2Fc^2^)/3'
_refine_ls_weighting_scheme calc
_refine_ls_wR_factor_gt 0.1035
_refine_ls_wR_factor_ref 0.1089
_reflns_number_gt 7246
_reflns_number_total 8145
_reflns_threshold_expression I>2\s(I)
_cod_data_source_file c2dt12513g.txt
_cod_data_source_block ab117
_cod_depositor_comments
;
The following automatic conversions were performed:

'_symmetry_cell_setting' value 'Triclinic' changed to 'triclinic'
according to /home/saulius/struct/CIF-dictionaries/cif_core.dic
dictionary named 'cif_core.dic' version 2.4.1 from 2010-06-29.

Automatic conversion script
Id: cif_fix_values 1715 2011-07-08 13:25:40Z adriana 
;
_cod_database_code 7018948

loop_
_symmetry_equiv_pos_as_xyz
'x, y, z'
'-x, -y, -z'

loop_
_atom_site_label
_atom_site_type_symbol
_atom_site_fract_x
_atom_site_fract_y
_atom_site_fract_z
_atom_site_U_iso_or_equiv
_atom_site_adp_type
_atom_site_occupancy
_atom_site_symmetry_multiplicity
_atom_site_calc_flag
_atom_site_refinement_flags
Co1 Co 0.13362(5) 0.17971(4) 0.24094(3) 0.01259(11) Uani 1 1 d .
F1 F 0.0774(2) 0.14486(17) -0.03120(13) 0.0205(5) Uani 1 1 d .
F2 F 0.1820(2) 0.19421(17) 0.51765(13) 0.0183(5) Uani 1 1 d .
O1 O 0.2293(2) 0.1821(2) 0.06150(15) 0.0169(5) Uani 1 1 d .
O2 O 0.2843(2) 0.1585(2) 0.39096(16) 0.0182(6) Uani 1 1 d .
O3 O 0.0025(2) 0.2295(2) 0.08392(16) 0.0178(6) Uani 1 1 d .
O4 O 0.1004(3) 0.2861(2) 0.39576(16) 0.0174(6) Uani 1 1 d .
O5 O 0.0765(2) 0.0447(2) 0.10097(16) 0.0170(5) Uani 1 1 d .
O6 O 0.0728(2) 0.0969(2) 0.43214(16) 0.0154(5) Uani 1 1 d .
N1 N 0.2609(3) 0.1838(2) 0.14578(17) 0.0121(6) Uani 1 1 d .
N2 N 0.2822(3) 0.1540(2) 0.30266(19) 0.0161(7) Uani 1 1 d .
N3 N 0.0121(3) 0.2501(2) 0.16776(19) 0.0147(6) Uani 1 1 d .
N4 N 0.0739(3) 0.2891(2) 0.30977(19) 0.0141(6) Uani 1 1 d .
N5 N 0.0969(3) 0.0435(2) 0.18999(18) 0.0142(6) Uani 1 1 d .
N6 N 0.0477(3) 0.0828(2) 0.34492(19) 0.0134(6) Uani 1 1 d .
N7 N -0.0396(3) -0.0958(3) 0.2077(2) 0.0254(8) Uani 1 1 d .
H7N H -0.0400 -0.0931 0.1495 0.031 Uiso 1 1 d R
N8 N 0.0584(3) -0.0963(3) 0.3920(2) 0.0214(7) Uani 1 1 d .
H8N H 0.0592 -0.0881 0.4489 0.026 Uiso 1 1 d R
C1 C 0.3784(3) 0.1551(3) 0.1663(2) 0.0131(7) Uani 1 1 d .
C2 C 0.3918(3) 0.1436(3) 0.2610(2) 0.0152(7) Uani 1 1 d .
C3 C -0.0453(3) 0.3346(3) 0.1909(2) 0.0151(7) Uani 1 1 d .
C4 C -0.0199(3) 0.3520(3) 0.2800(2) 0.0144(7) Uani 1 1 d .
C5 C 0.0331(4) -0.0251(3) 0.2377(2) 0.0172(8) Uani 1 1 d .
C6 C 0.0468(3) -0.0148(3) 0.3317(2) 0.0148(7) Uani 1 1 d .
C7 C 0.4821(3) 0.1337(3) 0.1030(2) 0.0156(7) Uani 1 1 d .
C8 C 0.5553(4) 0.0399(3) 0.1142(3) 0.0255(9) Uani 1 1 d .
H8A H 0.5371 -0.0108 0.1615 0.031 Uiso 1 1 calc R
C9 C 0.6547(4) 0.0213(4) 0.0557(3) 0.0344(11) Uani 1 1 d .
H9A H 0.7035 -0.0432 0.0625 0.041 Uiso 1 1 calc R
C10 C 0.6839(4) 0.0938(4) -0.0117(3) 0.0375(12) Uani 1 1 d .
H10A H 0.7541 0.0805 -0.0502 0.045 Uiso 1 1 calc R
C11 C 0.6109(4) 0.1870(4) -0.0240(3) 0.0328(10) Uani 1 1 d .
H11A H 0.6302 0.2371 -0.0715 0.039 Uiso 1 1 calc R
C12 C 0.5099(4) 0.2069(3) 0.0332(3) 0.0233(9) Uani 1 1 d .
H12A H 0.4597 0.2706 0.0248 0.028 Uiso 1 1 calc R
C13 C 0.5133(3) 0.1188(3) 0.3048(2) 0.0175(8) Uani 1 1 d .
C14 C 0.5195(4) 0.0380(3) 0.3719(3) 0.0208(8) Uani 1 1 d .
H14A H 0.4461 0.0006 0.3889 0.025 Uiso 1 1 calc R
C15 C 0.6322(4) 0.0114(3) 0.4144(3) 0.0261(9) Uani 1 1 d .
H15A H 0.6356 -0.0434 0.4604 0.031 Uiso 1 1 calc R
C16 C 0.7386(4) 0.0652(4) 0.3891(3) 0.0248(9) Uani 1 1 d .
H16A H 0.8154 0.0483 0.4186 0.030 Uiso 1 1 calc R
C17 C 0.7345(4) 0.1432(3) 0.3213(3) 0.0220(9) Uani 1 1 d .
H17A H 0.8091 0.1787 0.3038 0.026 Uiso 1 1 calc R
C18 C 0.6227(3) 0.1709(3) 0.2780(2) 0.0190(8) Uani 1 1 d .
H18A H 0.6208 0.2246 0.2310 0.023 Uiso 1 1 calc R
C19 C -0.1186(3) 0.4106(3) 0.1309(2) 0.0168(8) Uani 1 1 d .
C20 C -0.0899(4) 0.5150(3) 0.1230(3) 0.0236(9) Uani 1 1 d .
H20A H -0.0291 0.5377 0.1594 0.028 Uiso 1 1 calc R
C21 C -0.1494(5) 0.5858(3) 0.0626(3) 0.0334(11) Uani 1 1 d .
H21A H -0.1273 0.6567 0.0561 0.040 Uiso 1 1 calc R
C22 C -0.2409(5) 0.5538(4) 0.0116(3) 0.0348(11) Uani 1 1 d .
H22A H -0.2822 0.6030 -0.0294 0.042 Uiso 1 1 calc R
C23 C -0.2727(4) 0.4511(4) 0.0198(3) 0.0314(10) Uani 1 1 d .
H23A H -0.3364 0.4298 -0.0151 0.038 Uiso 1 1 calc R
C24 C -0.2115(4) 0.3788(3) 0.0790(3) 0.0207(8) Uani 1 1 d .
H24A H -0.2327 0.3077 0.0844 0.025 Uiso 1 1 calc R
C25 C -0.0988(4) 0.4233(3) 0.3314(2) 0.0156(8) Uani 1 1 d .
C26 C -0.2303(4) 0.4250(3) 0.3287(3) 0.0221(8) Uani 1 1 d .
H26A H -0.2687 0.3819 0.2922 0.026 Uiso 1 1 calc R
C27 C -0.3059(4) 0.4890(3) 0.3784(3) 0.0278(10) Uani 1 1 d .
H27A H -0.3958 0.4879 0.3778 0.033 Uiso 1 1 calc R
C28 C -0.2504(4) 0.5547(3) 0.4291(3) 0.0265(10) Uani 1 1 d .
H28A H -0.3025 0.5987 0.4631 0.032 Uiso 1 1 calc R
C29 C -0.1203(4) 0.5568(3) 0.4306(3) 0.0251(9) Uani 1 1 d .
H29A H -0.0828 0.6033 0.4644 0.030 Uiso 1 1 calc R
C30 C -0.0438(4) 0.4905(3) 0.3824(3) 0.0213(9) Uani 1 1 d .
H30A H 0.0461 0.4910 0.3841 0.026 Uiso 1 1 calc R
C31 C -0.1647(5) -0.1210(4) 0.2520(3) 0.0399(12) Uani 1 1 d .
H31A H -0.1532 -0.1349 0.3154 0.048 Uiso 1 1 calc R
H31B H -0.2252 -0.0596 0.2422 0.048 Uiso 1 1 calc R
C32 C -0.2183(5) -0.2106(4) 0.2213(3) 0.0392(12) Uani 1 1 d .
H32A H -0.1577 -0.2717 0.2323 0.047 Uiso 1 1 calc R
H32B H -0.2263 -0.1970 0.1576 0.047 Uiso 1 1 calc R
C33 C -0.3439(5) -0.2385(3) 0.2606(3) 0.0312(10) Uani 1 1 d .
H33A H -0.3996 -0.1739 0.2601 0.037 Uiso 1 1 calc R
H33B H -0.3323 -0.2656 0.3222 0.037 Uiso 1 1 calc R
C34 C -0.4109(6) -0.3175(5) 0.2179(4) 0.0620(18) Uani 1 1 d .
H34A H -0.4946 -0.3271 0.2465 0.093 Uiso 1 1 calc R
H34B H -0.3608 -0.3842 0.2227 0.093 Uiso 1 1 calc R
H34C H -0.4213 -0.2929 0.1564 0.093 Uiso 1 1 calc R
C35 C 0.0855(4) -0.2060(3) 0.3777(3) 0.0270(10) Uani 1 1 d .
H35A H 0.1122 -0.2106 0.3161 0.032 Uiso 1 1 calc R
H35B H 0.0074 -0.2446 0.3899 0.032 Uiso 1 1 calc R
C36 C 0.1888(5) -0.2556(3) 0.4353(3) 0.0332(11) Uani 1 1 d .
H36A H 0.1976 -0.3314 0.4289 0.040 Uiso 1 1 calc R
H36B H 0.1634 -0.2475 0.4966 0.040 Uiso 1 1 calc R
C37 C 0.3167(5) -0.2088(4) 0.4148(3) 0.0371(12) Uani 1 1 d .
H37A H 0.3089 -0.1337 0.4236 0.045 Uiso 1 1 calc R
H37B H 0.3406 -0.2144 0.3528 0.045 Uiso 1 1 calc R
C38 C 0.4223(5) -0.2625(5) 0.4711(4) 0.0490(14) Uani 1 1 d .
H38A H 0.5023 -0.2293 0.4552 0.074 Uiso 1 1 calc R
H38B H 0.4320 -0.3366 0.4617 0.074 Uiso 1 1 calc R
H38C H 0.4002 -0.2559 0.5325 0.074 Uiso 1 1 calc R
B1 B 0.0969(4) 0.1486(3) 0.0560(3) 0.0174(9) Uani 1 1 d .
B2 B 0.1582(4) 0.1831(4) 0.4332(3) 0.0159(8) Uani 1 1 d .
C1S C 0.3262(5) 0.4267(4) 0.2413(4) 0.0449(3) Uani 1 1 d .
H1SA H 0.3416 0.3958 0.2993 0.054 Uiso 0.40 1 d PR
H1SB H 0.2701 0.3837 0.2157 0.054 Uiso 0.40 1 d PR
H1SC H 0.3181 0.3573 0.2696 0.054 Uiso 0.60 1 d PR
H1SD H 0.2571 0.4421 0.2030 0.054 Uiso 0.60 1 d PR
Cl1 Cl 0.46730(13) 0.43029(10) 0.18164(9) 0.0449(3) Uani 1 1 d .
Cl2 Cl 0.2502(3) 0.5567(3) 0.2453(3) 0.0815(10) Uani 0.60 1 d P
Cl2' Cl 0.3154(5) 0.5151(4) 0.3208(4) 0.0831(17) Uani 0.40 1 d P

loop_
_atom_site_aniso_label
_atom_site_aniso_U_11
_atom_site_aniso_U_22
_atom_site_aniso_U_33
_atom_site_aniso_U_23
_atom_site_aniso_U_13
_atom_site_aniso_U_12
Co1 0.0106(2) 0.0171(2) 0.0099(2) -0.0019(2) -0.00141(17) 0.0022(2)
F1 0.0248(12) 0.0258(12) 0.0109(10) -0.0035(9) -0.0004(9) 0.0004(9)
F2 0.0188(11) 0.0227(12) 0.0138(11) -0.0028(9) -0.0039(8) 0.0008(9)
O1 0.0160(12) 0.0248(14) 0.0091(12) 0.0002(11) 0.0000(9) 0.0010(12)
O2 0.0146(13) 0.0283(16) 0.0113(12) -0.0004(11) -0.0039(10) 0.0018(11)
O3 0.0186(14) 0.0268(15) 0.0082(12) -0.0056(11) -0.0035(10) 0.0072(11)
O4 0.0240(14) 0.0170(13) 0.0119(13) -0.0042(10) -0.0065(11) 0.0015(11)
O5 0.0225(14) 0.0215(14) 0.0078(12) -0.0047(10) 0.0012(10) -0.0022(11)
O6 0.0203(13) 0.0172(13) 0.0094(12) -0.0043(10) 0.0010(10) -0.0022(11)
N1 0.0154(14) 0.0136(14) 0.0077(13) -0.0008(12) -0.0027(11) -0.0021(13)
N2 0.0167(16) 0.0223(17) 0.0094(15) -0.0020(12) 0.0005(12) -0.0016(13)
N3 0.0116(15) 0.0239(17) 0.0086(14) -0.0018(13) -0.0015(11) -0.0006(13)
N4 0.0151(15) 0.0154(15) 0.0125(15) -0.0012(12) -0.0041(12) -0.0035(12)
N5 0.0162(15) 0.0172(16) 0.0092(14) -0.0015(12) 0.0012(12) -0.0007(12)
N6 0.0134(15) 0.0166(16) 0.0101(15) -0.0019(12) 0.0005(11) 0.0001(12)
N7 0.037(2) 0.032(2) 0.0095(16) -0.0084(14) 0.0034(14) -0.0187(17)
N8 0.0331(19) 0.0174(16) 0.0143(16) -0.0049(13) 0.0059(14) -0.0062(14)
C1 0.0127(17) 0.0098(17) 0.0166(18) -0.0003(13) -0.0004(14) -0.0018(13)
C2 0.0092(17) 0.0158(17) 0.0202(19) -0.0023(15) -0.0005(14) 0.0020(14)
C3 0.0122(17) 0.0195(19) 0.0136(18) 0.0000(15) -0.0018(14) -0.0023(14)
C4 0.0168(18) 0.0134(17) 0.0127(18) 0.0000(14) -0.0008(14) -0.0014(14)
C5 0.0188(19) 0.0187(19) 0.0145(18) -0.0026(15) 0.0010(15) -0.0040(15)
C6 0.0128(17) 0.0201(19) 0.0122(17) -0.0035(14) 0.0025(14) -0.0046(14)
C7 0.0137(18) 0.0160(18) 0.0177(18) -0.0038(15) -0.0005(14) -0.0019(14)
C8 0.024(2) 0.027(2) 0.026(2) -0.0092(18) -0.0037(17) 0.0042(18)
C9 0.028(2) 0.037(3) 0.040(3) -0.018(2) -0.005(2) 0.016(2)
C10 0.020(2) 0.057(3) 0.039(3) -0.024(2) 0.0105(19) 0.001(2)
C11 0.027(2) 0.041(3) 0.030(2) -0.009(2) 0.0124(18) -0.007(2)
C12 0.021(2) 0.022(2) 0.028(2) -0.0057(17) 0.0049(17) -0.0030(16)
C13 0.0111(18) 0.021(2) 0.020(2) -0.0018(15) -0.0008(15) 0.0028(15)
C14 0.0139(18) 0.024(2) 0.023(2) 0.0051(17) 0.0030(15) -0.0011(16)
C15 0.022(2) 0.033(2) 0.020(2) 0.0104(18) 0.0023(16) 0.0083(18)
C16 0.0108(18) 0.040(3) 0.022(2) 0.0004(18) -0.0044(16) 0.0066(17)
C17 0.0116(19) 0.028(2) 0.026(2) -0.0032(17) 0.0027(16) -0.0023(15)
C18 0.0174(18) 0.0195(19) 0.0187(18) 0.0021(16) 0.0007(14) 0.0019(16)
C19 0.0146(18) 0.021(2) 0.0133(18) -0.0012(15) 0.0016(14) 0.0057(15)
C20 0.030(2) 0.021(2) 0.020(2) 0.0008(16) -0.0044(17) -0.0027(17)
C21 0.053(3) 0.019(2) 0.026(2) 0.0027(18) -0.004(2) 0.002(2)
C22 0.043(3) 0.035(3) 0.025(2) 0.000(2) -0.015(2) 0.019(2)
C23 0.030(2) 0.034(3) 0.030(2) -0.002(2) -0.0137(19) 0.005(2)
C24 0.019(2) 0.021(2) 0.022(2) -0.0020(16) -0.0056(16) 0.0056(16)
C25 0.0215(19) 0.0110(17) 0.0138(17) 0.0005(14) -0.0018(15) 0.0024(15)
C26 0.024(2) 0.023(2) 0.020(2) -0.0037(16) -0.0030(16) 0.0001(17)
C27 0.026(2) 0.028(2) 0.028(2) 0.0000(18) 0.0038(18) 0.0073(18)
C28 0.038(3) 0.021(2) 0.019(2) -0.0025(17) 0.0015(18) 0.0109(18)
C29 0.043(3) 0.0146(19) 0.018(2) -0.0032(16) -0.0058(18) 0.0024(18)
C30 0.030(2) 0.0150(19) 0.018(2) 0.0033(16) -0.0034(17) 0.0011(16)
C31 0.042(3) 0.059(3) 0.021(2) -0.005(2) 0.002(2) -0.021(2)
C32 0.037(3) 0.061(3) 0.022(2) -0.004(2) -0.003(2) -0.020(2)
C33 0.037(3) 0.027(2) 0.030(2) -0.0004(19) 0.000(2) -0.012(2)
C34 0.056(4) 0.080(5) 0.052(4) 0.003(3) -0.004(3) -0.037(3)
C35 0.043(3) 0.017(2) 0.022(2) -0.0059(16) 0.0100(18) -0.0057(18)
C36 0.049(3) 0.017(2) 0.031(2) -0.0001(18) 0.010(2) 0.004(2)
C37 0.044(3) 0.031(3) 0.034(3) 0.002(2) 0.015(2) 0.006(2)
C38 0.043(3) 0.052(3) 0.048(3) 0.000(3) 0.013(3) 0.016(3)
B1 0.017(2) 0.019(2) 0.017(2) -0.0031(17) -0.0001(16) -0.0025(17)
B2 0.017(2) 0.017(2) 0.0133(19) -0.0007(18) -0.0022(15) -0.0022(18)
C1S 0.0426(7) 0.0416(7) 0.0522(8) -0.0117(6) -0.0006(6) -0.0047(6)
Cl1 0.0426(7) 0.0416(7) 0.0522(8) -0.0117(6) -0.0006(6) -0.0047(6)
Cl2 0.0566(17) 0.075(2) 0.119(3) -0.048(2) 0.0385(18) -0.0210(15)
Cl2' 0.064(3) 0.079(3) 0.114(4) -0.053(3) 0.056(3) -0.036(2)

loop_
_atom_type_symbol
_atom_type_description
_atom_type_scat_dispersion_real
_atom_type_scat_dispersion_imag
_atom_type_scat_source
C C 0.0033 0.0016 'International Tables Vol C Tables 4.2.6.8 and 6.1.1.4'
H H 0.0000 0.0000 'International Tables Vol C Tables 4.2.6.8 and 6.1.1.4'
B B 0.0013 0.0007 'International Tables Vol C Tables 4.2.6.8 and 6.1.1.4'
N N 0.0061 0.0033 'International Tables Vol C Tables 4.2.6.8 and 6.1.1.4'
O O 0.0106 0.0060 'International Tables Vol C Tables 4.2.6.8 and 6.1.1.4'
F F 0.0171 0.0103 'International Tables Vol C Tables 4.2.6.8 and 6.1.1.4'
Co Co 0.3494 0.9721 'International Tables Vol C Tables 4.2.6.8 and 6.1.1.4'
Cl Cl 0.1484 0.1585 'International Tables Vol C Tables 4.2.6.8 and 6.1.1.4'

loop_
_geom_angle_atom_site_label_1
_geom_angle_atom_site_label_2
_geom_angle_atom_site_label_3
_geom_angle
N2 Co1 N3 159.59(14)
N2 Co1 N4 92.31(13)
N3 Co1 N4 79.66(13)
N2 Co1 N1 79.34(12)
N3 Co1 N1 91.06(13)
N4 Co1 N1 128.84(13)
N2 Co1 N5 107.45(13)
N3 Co1 N5 88.42(13)
N4 Co1 N5 147.88(13)
N1 Co1 N5 80.64(12)
N2 Co1 N6 85.41(12)
N3 Co1 N6 111.82(12)
N4 Co1 N6 82.81(12)
N1 Co1 N6 144.92(12)
N5 Co1 N6 74.09(12)
N1 O1 B1 111.1(3)
N2 O2 B2 114.6(3)
N3 O3 B1 114.2(3)
N4 O4 B2 113.7(3)
N5 O5 B1 110.4(3)
N6 O6 B2 109.5(3)
C1 N1 O1 117.8(3)
C1 N1 Co1 116.7(2)
O1 N1 Co1 122.1(2)
C2 N2 O2 117.1(3)
C2 N2 Co1 120.0(2)
O2 N2 Co1 122.4(2)
C3 N3 O3 117.6(3)
C3 N3 Co1 118.6(2)
O3 N3 Co1 122.2(2)
C4 N4 O4 118.4(3)
C4 N4 Co1 117.3(2)
O4 N4 Co1 121.8(2)
C5 N5 O5 113.1(3)
C5 N5 Co1 118.4(2)
O5 N5 Co1 120.1(2)
C6 N6 O6 112.7(3)
C6 N6 Co1 114.3(2)
O6 N6 Co1 119.6(2)
C5 N7 C31 120.5(3)
C5 N7 H7N 114.3
C31 N7 H7N 113.8
C6 N8 C35 127.2(3)
C6 N8 H8N 121.8
C35 N8 H8N 110.7
N1 C1 C2 111.3(3)
N1 C1 C7 124.5(3)
C2 C1 C7 124.2(3)
N2 C2 C1 111.8(3)
N2 C2 C13 123.5(3)
C1 C2 C13 124.6(3)
N3 C3 C4 112.4(3)
N3 C3 C19 123.7(3)
C4 C3 C19 123.7(3)
N4 C4 C3 110.7(3)
N4 C4 C25 125.2(3)
C3 C4 C25 123.7(3)
N5 C5 N7 125.6(3)
N5 C5 C6 110.8(3)
N7 C5 C6 123.6(3)
N6 C6 N8 126.1(3)
N6 C6 C5 110.4(3)
N8 C6 C5 123.5(3)
C8 C7 C12 119.6(4)
C8 C7 C1 119.6(4)
C12 C7 C1 120.8(3)
C7 C8 C9 119.3(4)
C7 C8 H8A 120.3
C9 C8 H8A 120.3
C10 C9 C8 121.3(4)
C10 C9 H9A 119.4
C8 C9 H9A 119.4
C9 C10 C11 119.9(4)
C9 C10 H10A 120.0
C11 C10 H10A 120.0
C10 C11 C12 119.9(4)
C10 C11 H11A 120.1
C12 C11 H11A 120.1
C11 C12 C7 120.0(4)
C11 C12 H12A 120.0
C7 C12 H12A 120.0
C14 C13 C18 119.4(3)
C14 C13 C2 118.8(3)
C18 C13 C2 121.8(3)
C15 C14 C13 120.7(4)
C15 C14 H14A 119.7
C13 C14 H14A 119.7
C16 C15 C14 119.4(4)
C16 C15 H15A 120.3
C14 C15 H15A 120.3
C17 C16 C15 120.4(4)
C17 C16 H16A 119.8
C15 C16 H16A 119.8
C16 C17 C18 121.0(4)
C16 C17 H17A 119.5
C18 C17 H17A 119.5
C13 C18 C17 119.0(4)
C13 C18 H18A 120.5
C17 C18 H18A 120.5
C20 C19 C24 119.3(4)
C20 C19 C3 119.1(4)
C24 C19 C3 121.5(3)
C21 C20 C19 120.3(4)
C21 C20 H20A 119.9
C19 C20 H20A 119.9
C22 C21 C20 120.1(4)
C22 C21 H21A 120.0
C20 C21 H21A 120.0
C21 C22 C23 120.5(4)
C21 C22 H22A 119.7
C23 C22 H22A 119.7
C24 C23 C22 119.9(4)
C24 C23 H23A 120.1
C22 C23 H23A 120.1
C23 C24 C19 119.9(4)
C23 C24 H24A 120.0
C19 C24 H24A 120.0
C30 C25 C26 119.0(3)
C30 C25 C4 121.2(3)
C26 C25 C4 119.8(3)
C27 C26 C25 120.6(4)
C27 C26 H26A 119.7
C25 C26 H26A 119.7
C28 C27 C26 119.9(4)
C28 C27 H27A 120.1
C26 C27 H27A 120.1
C29 C28 C27 120.5(4)
C29 C28 H28A 119.8
C27 C28 H28A 119.8
C28 C29 C30 119.9(4)
C28 C29 H29A 120.1
C30 C29 H29A 120.1
C25 C30 C29 120.1(4)
C25 C30 H30A 119.9
C29 C30 H30A 119.9
C32 C31 N7 112.8(4)
C32 C31 H31A 109.0
N7 C31 H31A 109.0
C32 C31 H31B 109.0
N7 C31 H31B 109.0
H31A C31 H31B 107.8
C31 C32 C33 115.8(4)
C31 C32 H32A 108.3
C33 C32 H32A 108.3
C31 C32 H32B 108.3
C33 C32 H32B 108.3
H32A C32 H32B 107.4
C32 C33 C34 116.0(4)
C32 C33 H33A 108.3
C34 C33 H33A 108.3
C32 C33 H33B 108.3
C34 C33 H33B 108.3
H33A C33 H33B 107.4
C33 C34 H34A 109.5
C33 C34 H34B 109.5
H34A C34 H34B 109.5
C33 C34 H34C 109.5
H34A C34 H34C 109.5
H34B C34 H34C 109.5
N8 C35 C36 111.3(4)
N8 C35 H35A 109.4
C36 C35 H35A 109.4
N8 C35 H35B 109.4
C36 C35 H35B 109.4
H35A C35 H35B 108.0
C35 C36 C37 113.2(4)
C35 C36 H36A 108.9
C37 C36 H36A 108.9
C35 C36 H36B 108.9
C37 C36 H36B 108.9
H36A C36 H36B 107.7
C36 C37 C38 113.0(4)
C36 C37 H37A 109.0
C38 C37 H37A 109.0
C36 C37 H37B 109.0
C38 C37 H37B 109.0
H37A C37 H37B 107.8
C37 C38 H38A 109.5
C37 C38 H38B 109.5
H38A C38 H38B 109.5
C37 C38 H38C 109.5
H38A C38 H38C 109.5
H38B C38 H38C 109.5
F1 B1 O5 107.9(3)
F1 B1 O3 105.1(3)
O5 B1 O3 112.5(3)
F1 B1 O1 106.2(3)
O5 B1 O1 113.5(3)
O3 B1 O1 111.0(3)
F2 B2 O6 108.3(3)
F2 B2 O2 105.6(3)
O6 B2 O2 111.5(3)
F2 B2 O4 106.3(3)
O6 B2 O4 112.9(3)
O2 B2 O4 111.7(3)
Cl1 C1S Cl2' 112.9(3)
Cl1 C1S Cl2 111.6(3)
Cl2' C1S Cl2 46.8(3)
Cl1 C1S H1SA 109.4
Cl2' C1S H1SA 65.2
Cl2 C1S H1SA 109.5
Cl1 C1S H1SB 109.2
Cl2' C1S H1SB 137.1
Cl2 C1S H1SB 109.0
H1SA C1S H1SB 108.0
Cl1 C1S H1SC 108.9
Cl2' C1S H1SC 108.7
Cl2 C1S H1SC 138.7
H1SA C1S H1SC 47.3
H1SB C1S H1SC 63.6
Cl1 C1S H1SD 109.2
Cl2' C1S H1SD 109.1
Cl2 C1S H1SD 65.8
H1SA C1S H1SD 139.5
H1SB C1S H1SD 46.9
H1SC C1S H1SD 107.9
Cl2' Cl2 C1S 64.3(3)
Cl2' Cl2 H1SD 93.6
C1S Cl2 H1SD 31.5
Cl2 Cl2' C1S 68.9(3)
Cl2 Cl2' H1SA 99.7
C1S Cl2' H1SA 32.7

loop_
_geom_bond_atom_site_label_1
_geom_bond_atom_site_label_2
_geom_bond_distance
Co1 N2 1.866(3)
Co1 N3 1.876(3)
Co1 N4 1.916(3)
Co1 N1 1.950(3)
Co1 N5 2.061(3)
Co1 N6 2.136(3)
F1 B1 1.380(5)
F2 B2 1.365(5)
O1 N1 1.363(3)
O1 B1 1.495(5)
O2 N2 1.375(4)
O2 B2 1.489(5)
O3 N3 1.361(4)
O3 B1 1.484(5)
O4 N4 1.368(4)
O4 B2 1.498(5)
O5 N5 1.402(4)
O5 B1 1.467(5)
O6 N6 1.419(4)
O6 B2 1.474(5)
N1 C1 1.315(4)
N2 C2 1.308(5)
N3 C3 1.291(5)
N4 C4 1.309(5)
N5 C5 1.294(5)
N6 C6 1.297(5)
N7 C5 1.355(5)
N7 C31 1.499(6)
N7 H7N 0.8980
N8 C6 1.334(5)
N8 C35 1.462(5)
N8 H8N 0.8985
C1 C2 1.469(5)
C1 C7 1.472(5)
C2 C13 1.478(5)
C3 C4 1.460(5)
C3 C19 1.484(5)
C4 C25 1.475(5)
C5 C6 1.489(5)
C7 C8 1.394(5)
C7 C12 1.391(6)
C8 C9 1.383(6)
C8 H8A 0.9500
C9 C10 1.362(7)
C9 H9A 0.9500
C10 C11 1.388(7)
C10 H10A 0.9500
C11 C12 1.386(5)
C11 H11A 0.9500
C12 H12A 0.9500
C13 C14 1.393(5)
C13 C18 1.396(5)
C14 C15 1.390(6)
C14 H14A 0.9500
C15 C16 1.377(6)
C15 H15A 0.9500
C16 C17 1.375(6)
C16 H16A 0.9500
C17 C18 1.392(5)
C17 H17A 0.9500
C18 H18A 0.9500
C19 C20 1.388(6)
C19 C24 1.399(5)
C20 C21 1.380(6)
C20 H20A 0.9500
C21 C22 1.380(7)
C21 H21A 0.9500
C22 C23 1.375(7)
C22 H22A 0.9500
C23 C24 1.388(6)
C23 H23A 0.9500
C24 H24A 0.9500
C25 C30 1.397(5)
C25 C26 1.389(5)
C26 C27 1.383(6)
C26 H26A 0.9500
C27 C28 1.382(6)
C27 H27A 0.9500
C28 C29 1.376(6)
C28 H28A 0.9500
C29 C30 1.392(6)
C29 H29A 0.9500
C30 H30A 0.9500
C31 C32 1.447(7)
C31 H31A 0.9900
C31 H31B 0.9900
C32 C33 1.483(6)
C32 H32A 0.9900
C32 H32B 0.9900
C33 C34 1.497(7)
C33 H33A 0.9900
C33 H33B 0.9900
C34 H34A 0.9800
C34 H34B 0.9800
C34 H34C 0.9800
C35 C36 1.507(7)
C35 H35A 0.9900
C35 H35B 0.9900
C36 C37 1.519(7)
C36 H36A 0.9900
C36 H36B 0.9900
C37 C38 1.532(7)
C37 H37A 0.9900
C37 H37B 0.9900
C38 H38A 0.9800
C38 H38B 0.9800
C38 H38C 0.9800
C1S Cl1 1.719(5)
C1S Cl2' 1.758(7)
C1S Cl2 1.820(6)
C1S H1SA 0.9591
C1S H1SB 0.9590
C1S H1SC 0.9597
C1S H1SD 0.9591
Cl2 Cl2' 1.422(7)
Cl2 H1SD 1.6732
Cl2' H1SA 1.6122

loop_
_geom_hbond_atom_site_label_D
_geom_hbond_atom_site_label_H
_geom_hbond_atom_site_label_A
_geom_hbond_distance_DH
_geom_hbond_distance_HA
_geom_hbond_distance_DA
_geom_hbond_angle_DHA
_geom_hbond_site_symmetry_A
_geom_hbond_publ_flag
N7 H7N F1 0.898 2.075 2.917(4) 156 2_555 yes
N8 H8N O6 0.898 2.259 3.001(4) 140 2_556 yes

loop_
_geom_torsion_atom_site_label_1
_geom_torsion_atom_site_label_2
_geom_torsion_atom_site_label_3
_geom_torsion_atom_site_label_4
_geom_torsion
B1 O1 N1 C1 143.6(3)
B1 O1 N1 Co1 -15.1(4)
N2 Co1 N1 C1 8.4(3)
N3 Co1 N1 C1 170.3(3)
N4 Co1 N1 C1 92.7(3)
N5 Co1 N1 C1 -101.5(3)
N6 Co1 N1 C1 -57.4(4)
N2 Co1 N1 O1 167.3(3)
N3 Co1 N1 O1 -30.8(3)
N4 Co1 N1 O1 -108.3(3)
N5 Co1 N1 O1 57.4(3)
N6 Co1 N1 O1 101.5(3)
B2 O2 N2 C2 173.0(3)
B2 O2 N2 Co1 1.3(4)
N3 Co1 N2 C2 -67.6(5)
N4 Co1 N2 C2 -133.6(3)
N1 Co1 N2 C2 -4.5(3)
N5 Co1 N2 C2 72.1(3)
N6 Co1 N2 C2 143.8(3)
N3 Co1 N2 O2 103.9(4)
N4 Co1 N2 O2 37.9(3)
N1 Co1 N2 O2 167.1(3)
N5 Co1 N2 O2 -116.4(3)
N6 Co1 N2 O2 -44.7(3)
B1 O3 N3 C3 164.3(3)
B1 O3 N3 Co1 -0.9(4)
N2 Co1 N3 C3 -64.3(5)
N4 Co1 N3 C3 3.8(3)
N1 Co1 N3 C3 -125.6(3)
N5 Co1 N3 C3 153.8(3)
N6 Co1 N3 C3 81.7(3)
N2 Co1 N3 O3 100.8(4)
N4 Co1 N3 O3 168.9(3)
N1 Co1 N3 O3 39.6(3)
N5 Co1 N3 O3 -41.0(3)
N6 Co1 N3 O3 -113.2(3)
B2 O4 N4 C4 151.5(3)
B2 O4 N4 Co1 -10.4(4)
N2 Co1 N4 C4 165.0(3)
N3 Co1 N4 C4 3.9(3)
N1 Co1 N4 C4 86.8(3)
N5 Co1 N4 C4 -66.0(4)
N6 Co1 N4 C4 -109.9(3)
N2 Co1 N4 O4 -32.9(3)
N3 Co1 N4 O4 165.9(3)
N1 Co1 N4 O4 -111.1(3)
N5 Co1 N4 O4 96.0(3)
N6 Co1 N4 O4 52.1(3)
B1 O5 N5 C5 152.8(3)
B1 O5 N5 Co1 5.0(3)
N2 Co1 N5 C5 86.5(3)
N3 Co1 N5 C5 -106.6(3)
N4 Co1 N5 C5 -39.0(4)
N1 Co1 N5 C5 162.1(3)
N6 Co1 N5 C5 6.6(3)
N2 Co1 N5 O5 -127.4(2)
N3 Co1 N5 O5 39.6(2)
N4 Co1 N5 O5 107.1(3)
N1 Co1 N5 O5 -51.8(2)
N6 Co1 N5 O5 152.8(3)
B2 O6 N6 C6 139.6(3)
B2 O6 N6 Co1 0.9(3)
N2 Co1 N6 C6 -93.2(3)
N3 Co1 N6 C6 98.1(3)
N4 Co1 N6 C6 173.9(3)
N1 Co1 N6 C6 -29.2(4)
N5 Co1 N6 C6 16.4(3)
N2 Co1 N6 O6 44.9(2)
N3 Co1 N6 O6 -123.8(2)
N4 Co1 N6 O6 -48.0(2)
N1 Co1 N6 O6 109.0(3)
N5 Co1 N6 O6 154.5(2)
O1 N1 C1 C2 -170.1(3)
Co1 N1 C1 C2 -10.3(4)
O1 N1 C1 C7 7.9(5)
Co1 N1 C1 C7 167.7(3)
O2 N2 C2 C1 -171.7(3)
Co1 N2 C2 C1 0.3(4)
O2 N2 C2 C13 10.7(5)
Co1 N2 C2 C13 -177.3(3)
N1 C1 C2 N2 6.5(4)
C7 C1 C2 N2 -171.5(3)
N1 C1 C2 C13 -175.9(3)
C7 C1 C2 C13 6.1(6)
O3 N3 C3 C4 -175.6(3)
Co1 N3 C3 C4 -9.8(4)
O3 N3 C3 C19 -1.2(5)
Co1 N3 C3 C19 164.6(3)
O4 N4 C4 C3 -172.3(3)
Co1 N4 C4 C3 -9.6(4)
O4 N4 C4 C25 1.7(5)
Co1 N4 C4 C25 164.3(3)
N3 C3 C4 N4 12.2(5)
C19 C3 C4 N4 -162.2(3)
N3 C3 C4 C25 -161.9(3)
C19 C3 C4 C25 23.8(6)
O5 N5 C5 N7 4.8(5)
Co1 N5 C5 N7 153.2(3)
O5 N5 C5 C6 -173.6(3)
Co1 N5 C5 C6 -25.2(4)
C31 N7 C5 N5 -140.1(4)
C31 N7 C5 C6 38.1(6)
O6 N6 C6 N8 4.7(5)
Co1 N6 C6 N8 145.7(3)
O6 N6 C6 C5 -174.3(3)
Co1 N6 C6 C5 -33.3(4)
C35 N8 C6 N6 -165.5(4)
C35 N8 C6 C5 13.3(6)
N5 C5 C6 N6 38.2(4)
N7 C5 C6 N6 -140.3(4)
N5 C5 C6 N8 -140.8(4)
N7 C5 C6 N8 40.8(6)
N1 C1 C7 C8 -128.2(4)
C2 C1 C7 C8 49.5(5)
N1 C1 C7 C12 53.3(5)
C2 C1 C7 C12 -129.0(4)
C12 C7 C8 C9 0.1(6)
C1 C7 C8 C9 -178.4(4)
C7 C8 C9 C10 1.3(7)
C8 C9 C10 C11 -1.9(7)
C9 C10 C11 C12 1.2(7)
C10 C11 C12 C7 0.2(7)
C8 C7 C12 C11 -0.8(6)
C1 C7 C12 C11 177.6(4)
N2 C2 C13 C14 47.2(5)
C1 C2 C13 C14 -130.2(4)
N2 C2 C13 C18 -135.8(4)
C1 C2 C13 C18 46.9(5)
C18 C13 C14 C15 2.3(6)
C2 C13 C14 C15 179.4(4)
C13 C14 C15 C16 -0.5(6)
C14 C15 C16 C17 -1.3(7)
C15 C16 C17 C18 1.3(6)
C14 C13 C18 C17 -2.2(6)
C2 C13 C18 C17 -179.3(3)
C16 C17 C18 C13 0.5(6)
N3 C3 C19 C20 -126.2(4)
C4 C3 C19 C20 47.5(5)
N3 C3 C19 C24 50.7(5)
C4 C3 C19 C24 -135.6(4)
C24 C19 C20 C21 -2.2(6)
C3 C19 C20 C21 174.7(4)
C19 C20 C21 C22 2.1(7)
C20 C21 C22 C23 -0.7(7)
C21 C22 C23 C24 -0.7(7)
C22 C23 C24 C19 0.6(7)
C20 C19 C24 C23 0.8(6)
C3 C19 C24 C23 -176.1(4)
N4 C4 C25 C30 49.8(5)
C3 C4 C25 C30 -137.0(4)
N4 C4 C25 C26 -131.0(4)
C3 C4 C25 C26 42.1(5)
C30 C25 C26 C27 -2.8(6)
C4 C25 C26 C27 178.1(4)
C25 C26 C27 C28 2.3(6)
C26 C27 C28 C29 -0.2(6)
C27 C28 C29 C30 -1.5(6)
C26 C25 C30 C29 1.1(6)
C4 C25 C30 C29 -179.8(3)
C28 C29 C30 C25 1.1(6)
C5 N7 C31 C32 -169.7(4)
N7 C31 C32 C33 -178.5(4)
C31 C32 C33 C34 168.9(5)
C6 N8 C35 C36 132.7(4)
N8 C35 C36 C37 -65.1(5)
C35 C36 C37 C38 -177.7(4)
N5 O5 B1 F1 179.2(3)
N5 O5 B1 O3 -65.3(4)
N5 O5 B1 O1 61.8(4)
N3 O3 B1 F1 -175.8(3)
N3 O3 B1 O5 67.0(4)
N3 O3 B1 O1 -61.4(4)
N1 O1 B1 F1 -177.2(3)
N1 O1 B1 O5 -58.8(4)
N1 O1 B1 O3 69.0(4)
N6 O6 B2 F2 -179.3(3)
N6 O6 B2 O2 -63.5(4)
N6 O6 B2 O4 63.2(4)
N2 O2 B2 F2 -174.1(3)
N2 O2 B2 O6 68.4(4)
N2 O2 B2 O4 -59.0(4)
N4 O4 B2 F2 178.3(3)
N4 O4 B2 O6 -63.1(4)
N4 O4 B2 O2 63.6(4)
Cl1 C1S Cl2 Cl2' -101.6(4)
Cl1 C1S Cl2' Cl2 98.8(4)
